data_7107723
loop_
_publ_author_name
'Jin Tong'
'Shu-Yan Yu'
'Hui Li'

_publ_section_title
;
 Programmable Self-Assembly of Homo- or Hetero- Metallomacrocycles using
 4-(1H-pyrazolyl-4-yl)pyridine
;
_journal_name_full Chem.Commun.
_journal_page_first 5343
_journal_paper_doi 10.1039/c2cc31234d
_journal_volume 48
_journal_year 2012
_chemical_formula_moiety '2(C40 H36 N10 Pd2), 4(N O3), 5(H2 O)'
_chemical_formula_sum 'C80 H82 N24 O17 Pd4'
_chemical_formula_weight 2077.30
_chemical_name_systematic
;
?
;
_space_group_IT_number 2
_symmetry_cell_setting triclinic
_symmetry_space_group_name_Hall '-P 1'
_symmetry_space_group_name_H-M 'P -1'
_atom_sites_solution_hydrogens geom
_atom_sites_solution_primary direct
_atom_sites_solution_secondary difmap
_audit_creation_method SHELXL-97
_cell_angle_alpha 86.15(3)
_cell_angle_beta 89.18(2)
_cell_angle_gamma 89.19(3)
_cell_formula_units_Z 2
_cell_length_a 13.397(3)
_cell_length_b 16.610(3)
_cell_length_c 22.239(4)
_cell_measurement_reflns_used 4715
_cell_measurement_temperature 293(2)
_cell_measurement_theta_max 24.79
_cell_measurement_theta_min 2.11
_cell_volume 4936.6(17)
_computing_cell_refinement SMART
_computing_data_collection 'SMART (Bruker, 2000)'
_computing_data_reduction 'SAINT (Bruker, 2000)'
_computing_molecular_graphics SHELXTL
_computing_publication_material SHELXTL
_computing_structure_refinement SHELXTL
_computing_structure_solution 'SHELXTL (Bruker, 2000)'
_diffrn_ambient_temperature 293(2)
_diffrn_measured_fraction_theta_full 0.999
_diffrn_measured_fraction_theta_max 0.999
_diffrn_measurement_device_type 'Bruker Smart Apex CCD'
_diffrn_measurement_method 'phi and omega scans'
_diffrn_radiation_monochromator graphite
_diffrn_radiation_source 'sealed tube'
_diffrn_radiation_type MoK\a
_diffrn_radiation_wavelength 0.71073
_diffrn_reflns_av_R_equivalents 0.0359
_diffrn_reflns_av_sigmaI/netI 0.0382
_diffrn_reflns_limit_h_max 16
_diffrn_reflns_limit_h_min -16
_diffrn_reflns_limit_k_max 20
_diffrn_reflns_limit_k_min -20
_diffrn_reflns_limit_l_max 27
_diffrn_reflns_limit_l_min -26
_diffrn_reflns_number 58300
_diffrn_reflns_theta_full 26.00
_diffrn_reflns_theta_max 26.00
_diffrn_reflns_theta_min 0.92
_exptl_absorpt_coefficient_mu 0.787
_exptl_absorpt_correction_T_max 0.8
_exptl_absorpt_correction_T_min 0.7
_exptl_absorpt_correction_type multi-scan
_exptl_absorpt_process_details 'SADABS; Bruker, 2000'
_exptl_crystal_density_diffrn 1.398
_exptl_crystal_density_method 'not measured'
_exptl_crystal_F_000 2100
_exptl_crystal_size_max 0.28
_exptl_crystal_size_mid 0.22
_exptl_crystal_size_min 0.20
_refine_diff_density_max 0.719
_refine_diff_density_min -1.524
_refine_diff_density_rms 0.094
_refine_ls_extinction_method none
_refine_ls_goodness_of_fit_ref 1.038
_refine_ls_hydrogen_treatment constr
_refine_ls_matrix_type full
_refine_ls_number_parameters 1206
_refine_ls_number_reflns 19403
_refine_ls_number_restraints 0
_refine_ls_restrained_S_all 1.038
_refine_ls_R_factor_all 0.0534
_refine_ls_R_factor_gt 0.0454
_refine_ls_shift/su_max 0.000
_refine_ls_shift/su_mean 0.000
_refine_ls_structure_factor_coef Fsqd
_refine_ls_weighting_details 'calc w=1/[\s^2^(Fo^2^)+(0.07P)^2^+1.99P] where P=(Fo^2^+2Fc^2^)/3'
_refine_ls_weighting_scheme calc
_refine_ls_wR_factor_gt 0.1093
_refine_ls_wR_factor_ref 0.1115
_reflns_number_gt 16512
_reflns_number_total 19403
_reflns_threshold_expression >2sigma(I)
_cod_data_source_file c2cc31234d.txt
_cod_data_source_block tj
_cod_original_cell_volume 4936.5(17)
_cod_original_sg_symbol_H-M P-1
_cod_database_code 7107723

loop_
_symmetry_equiv_pos_as_xyz
'x, y, z'
'-x, -y, -z'

loop_
_atom_site_label
_atom_site_type_symbol
_atom_site_fract_x
_atom_site_fract_y
_atom_site_fract_z
_atom_site_U_iso_or_equiv
_atom_site_adp_type
_atom_site_occupancy
_atom_site_symmetry_multiplicity
_atom_site_calc_flag
_atom_site_refinement_flags
C1 C 0.2218(3) -0.0851(2) 0.25124(19) 0.0360(9) Uani 1 1 d .
H1 H 0.2477 -0.0486 0.2218 0.043 Uiso 1 1 calc R
C2 C 0.2546(3) -0.1641(2) 0.25315(19) 0.0371(9) Uani 1 1 d .
H2 H 0.2998 -0.1812 0.2244 0.045 Uiso 1 1 calc R
C3 C 0.2180(3) -0.2191(2) 0.30011(18) 0.0332(8) Uani 1 1 d .
H3 H 0.2436 -0.2714 0.3059 0.040 Uiso 1 1 calc R
C4 C 0.1399(3) -0.1898(2) 0.33777(19) 0.0384(9) Uani 1 1 d .
H4 H 0.1030 -0.2264 0.3622 0.046 Uiso 1 1 calc R
C5 C 0.1201(4) -0.1155(2) 0.3386(2) 0.0474(11) Uani 1 1 d .
C6 C 0.0337(3) -0.0794(2) 0.37143(16) 0.0306(8) Uani 1 1 d .
C7 C -0.0175(3) -0.1236(2) 0.41289(18) 0.0349(9) Uani 1 1 d .
H7 H 0.0022 -0.1766 0.4229 0.042 Uiso 1 1 calc R
C8 C -0.1045(3) -0.0895(3) 0.4428(2) 0.0447(10) Uani 1 1 d .
H8 H -0.1458 -0.1206 0.4687 0.054 Uiso 1 1 calc R
C9 C -0.1210(3) -0.0092(3) 0.43021(18) 0.0401(10) Uani 1 1 d .
H9 H -0.1736 0.0165 0.4492 0.048 Uiso 1 1 calc R
C10 C -0.0615(3) 0.0341(3) 0.39005(18) 0.0404(10) Uani 1 1 d .
H10 H -0.0741 0.0892 0.3835 0.048 Uiso 1 1 calc R
C11 C 0.0631(3) 0.0012(2) 0.09723(16) 0.0287(7) Uani 1 1 d .
H11 H 0.1274 0.0183 0.1044 0.034 Uiso 1 1 calc R
C12 C 0.0485(3) -0.0615(2) 0.05819(17) 0.0361(9) Uani 1 1 d .
H12 H 0.1034 -0.0831 0.0386 0.043 Uiso 1 1 calc R
C13 C -0.0443(3) -0.0909(2) 0.04852(17) 0.0347(9) Uani 1 1 d .
H13 H -0.0531 -0.1337 0.0243 0.042 Uiso 1 1 calc R
C14 C -0.1277(3) -0.0531(2) 0.07725(16) 0.0313(8) Uani 1 1 d .
H14 H -0.1925 -0.0688 0.0700 0.038 Uiso 1 1 calc R
C15 C -0.1106(3) 0.0064(2) 0.11552(16) 0.0280(7) Uani 1 1 d .
C16 C -0.1895(3) 0.0437(3) 0.1512(2) 0.0422(10) Uani 1 1 d .
C17 C -0.2848(3) 0.0210(2) 0.15324(19) 0.0377(9) Uani 1 1 d .
H17 H -0.3046 -0.0200 0.1297 0.045 Uiso 1 1 calc R
C18 C -0.3556(3) 0.0575(3) 0.18997(19) 0.0424(10) Uani 1 1 d .
H18 H -0.4226 0.0440 0.1886 0.051 Uiso 1 1 calc R
C19 C -0.3237(3) 0.1147(3) 0.22882(19) 0.0390(9) Uani 1 1 d .
H19 H -0.3671 0.1395 0.2551 0.047 Uiso 1 1 calc R
C20 C -0.2189(3) 0.1320(2) 0.22497(19) 0.0361(9) Uani 1 1 d .
H20 H -0.1944 0.1696 0.2500 0.043 Uiso 1 1 calc R
C21 C 0.3659(3) 0.0897(3) 0.26475(19) 0.0403(10) Uani 1 1 d .
H21A H 0.3346 0.0600 0.2983 0.060 Uiso 1 1 calc R
H21B H 0.4010 0.1345 0.2789 0.060 Uiso 1 1 calc R
H21C H 0.4120 0.0550 0.2451 0.060 Uiso 1 1 calc R
C22 C 0.2888(3) 0.1197(2) 0.22152(17) 0.0320(8) Uani 1 1 d .
C23 C 0.3027(3) 0.1591(2) 0.16413(16) 0.0299(8) Uani 1 1 d .
C24 C 0.2135(3) 0.1654(3) 0.13981(18) 0.0374(9) Uani 1 1 d .
C25 C 0.1720(3) 0.2065(3) 0.08186(17) 0.0380(9) Uani 1 1 d .
H25A H 0.2053 0.2567 0.0728 0.057 Uiso 1 1 calc R
H25B H 0.1017 0.2165 0.0870 0.057 Uiso 1 1 calc R
H25C H 0.1827 0.1721 0.0493 0.057 Uiso 1 1 calc R
C26 C 0.5289(3) 0.1747(3) 0.05984(18) 0.0390(9) Uani 1 1 d .
H26 H 0.5519 0.1551 0.0239 0.047 Uiso 1 1 calc R
C27 C 0.4321(3) 0.1578(2) 0.08205(16) 0.0304(8) Uani 1 1 d .
H27 H 0.3887 0.1292 0.0594 0.036 Uiso 1 1 calc R
C28 C 0.4006(3) 0.1837(3) 0.13774(16) 0.0352(9) Uani 1 1 d .
C29 C 0.4653(3) 0.2299(2) 0.17055(18) 0.0342(9) Uani 1 1 d .
H29 H 0.4458 0.2472 0.2079 0.041 Uiso 1 1 calc R
C30 C 0.5588(3) 0.2491(2) 0.14607(18) 0.0363(9) Uani 1 1 d .
H30 H 0.6012 0.2814 0.1664 0.044 Uiso 1 1 calc R
C31 C 0.0820(3) 0.2108(3) 0.40194(17) 0.0369(9) Uani 1 1 d .
H31A H 0.1129 0.1583 0.4056 0.055 Uiso 1 1 calc R
H31B H 0.0305 0.2142 0.4322 0.055 Uiso 1 1 calc R
H31C H 0.1312 0.2511 0.4073 0.055 Uiso 1 1 calc R
C32 C 0.0376(3) 0.2247(2) 0.34117(16) 0.0288(7) Uani 1 1 d .
C33 C -0.0115(3) 0.2911(2) 0.31453(18) 0.0328(8) Uani 1 1 d .
C34 C -0.0406(3) 0.2742(2) 0.25810(16) 0.0277(7) Uani 1 1 d .
C35 C -0.0897(3) 0.3178(2) 0.20641(19) 0.0387(9) Uani 1 1 d .
H35A H -0.1579 0.3294 0.2168 0.058 Uiso 1 1 calc R
H35B H -0.0875 0.2850 0.1725 0.058 Uiso 1 1 calc R
H35C H -0.0555 0.3674 0.1963 0.058 Uiso 1 1 calc R
C36 C 0.0076(3) 0.4694(2) 0.4121(2) 0.0386(9) Uani 1 1 d .
H36 H 0.0503 0.4882 0.4405 0.046 Uiso 1 1 calc R
C37 C 0.0290(3) 0.3951(2) 0.3847(2) 0.0384(9) Uani 1 1 d .
H37 H 0.0870 0.3658 0.3941 0.046 Uiso 1 1 calc R
C38 C -0.0373(3) 0.3680(2) 0.34426(18) 0.0354(9) Uani 1 1 d .
C39 C -0.1221(3) 0.4116(2) 0.32898(19) 0.0348(9) Uani 1 1 d .
H39 H -0.1658 0.3937 0.3008 0.042 Uiso 1 1 calc R
C40 C -0.1424(4) 0.4871(3) 0.3580(2) 0.0442(10) Uani 1 1 d .
H40 H -0.2002 0.5173 0.3500 0.053 Uiso 1 1 calc R
C41 C 0.5449(3) 0.5321(2) 0.39033(17) 0.0342(8) Uani 1 1 d .
H41 H 0.5593 0.5858 0.3797 0.041 Uiso 1 1 calc R
C42 C 0.6031(3) 0.4889(3) 0.43317(18) 0.0381(9) Uani 1 1 d .
H42 H 0.6520 0.5148 0.4537 0.046 Uiso 1 1 calc R
C43 C 0.5875(3) 0.4077(2) 0.44485(16) 0.0339(8) Uani 1 1 d .
H43 H 0.6293 0.3770 0.4707 0.041 Uiso 1 1 calc R
C44 C 0.5073(3) 0.3717(2) 0.41706(17) 0.0272(7) Uani 1 1 d .
H44 H 0.4925 0.3176 0.4257 0.033 Uiso 1 1 calc R
C45 C 0.4514(3) 0.4194(2) 0.37660(15) 0.0288(8) Uani 1 1 d .
C46 C 0.3711(3) 0.3826(2) 0.34038(17) 0.0291(8) Uani 1 1 d .
C47 C 0.3421(3) 0.3028(2) 0.3466(2) 0.0424(10) Uani 1 1 d .
H47 H 0.3678 0.2678 0.3770 0.051 Uiso 1 1 calc R
C48 C 0.2744(4) 0.2765(3) 0.3067(2) 0.0418(10) Uani 1 1 d .
H48 H 0.2559 0.2226 0.3097 0.050 Uiso 1 1 calc R
C49 C 0.2334(3) 0.3279(2) 0.26241(18) 0.0336(8) Uani 1 1 d .
H49 H 0.1870 0.3104 0.2356 0.040 Uiso 1 1 calc R
C50 C 0.2650(3) 0.4077(2) 0.25995(18) 0.0334(8) Uani 1 1 d .
H50 H 0.2406 0.4431 0.2293 0.040 Uiso 1 1 calc R
C51 C 0.7038(3) 0.6218(2) 0.22144(17) 0.0316(8) Uani 1 1 d .
H51 H 0.6808 0.6610 0.2464 0.038 Uiso 1 1 calc R
C52 C 0.8051(3) 0.6010(2) 0.22272(18) 0.0365(9) Uani 1 1 d .
H52 H 0.8479 0.6228 0.2498 0.044 Uiso 1 1 calc R
C53 C 0.8398(4) 0.5465(3) 0.1819(2) 0.0489(11) Uani 1 1 d .
H53 H 0.9075 0.5339 0.1788 0.059 Uiso 1 1 calc R
C54 C 0.7733(3) 0.5128(2) 0.14739(18) 0.0337(9) Uani 1 1 d .
H54 H 0.7952 0.4741 0.1217 0.040 Uiso 1 1 calc R
C55 C 0.6754(3) 0.5333(2) 0.14856(16) 0.0313(8) Uani 1 1 d .
C56 C 0.5950(3) 0.4975(2) 0.11337(17) 0.0316(8) Uani 1 1 d .
C57 C 0.6108(3) 0.4353(2) 0.07379(18) 0.0351(9) Uani 1 1 d .
H57 H 0.6750 0.4145 0.0688 0.042 Uiso 1 1 calc R
C58 C 0.5369(3) 0.4061(2) 0.04383(19) 0.0372(9) Uani 1 1 d .
H58 H 0.5505 0.3710 0.0138 0.045 Uiso 1 1 calc R
C59 C 0.4339(3) 0.4287(2) 0.05744(17) 0.0336(8) Uani 1 1 d .
H59 H 0.3807 0.4027 0.0410 0.040 Uiso 1 1 calc R
C60 C 0.4181(3) 0.4906(2) 0.09607(15) 0.0315(8) Uani 1 1 d .
H60 H 0.3542 0.5104 0.1036 0.038 Uiso 1 1 calc R
C61 C 0.3985(3) 0.7021(3) 0.40220(18) 0.0408(10) Uani 1 1 d .
H61A H 0.3903 0.6451 0.4104 0.061 Uiso 1 1 calc R
H61B H 0.3348 0.7290 0.4051 0.061 Uiso 1 1 calc R
H61C H 0.4430 0.7220 0.4310 0.061 Uiso 1 1 calc R
C62 C 0.4428(3) 0.71886(19) 0.33743(15) 0.0270(8) Uani 1 1 d .
C63 C 0.4947(3) 0.7846(2) 0.31122(17) 0.0320(8) Uani 1 1 d .
C64 C 0.5223(3) 0.76405(19) 0.25301(16) 0.0233(7) Uani 1 1 d .
C65 C 0.5714(3) 0.8078(2) 0.20429(18) 0.0350(9) Uani 1 1 d .
H65A H 0.5796 0.7740 0.1712 0.053 Uiso 1 1 calc R
H65B H 0.6357 0.8243 0.2170 0.053 Uiso 1 1 calc R
H65C H 0.5320 0.8545 0.1918 0.053 Uiso 1 1 calc R
C66 C 0.4908(3) 0.9616(3) 0.40955(17) 0.0374(9) Uani 1 1 d .
H66 H 0.4500 0.9835 0.4386 0.045 Uiso 1 1 calc R
C67 C 0.4627(3) 0.8939(2) 0.38342(17) 0.0324(8) Uani 1 1 d .
H67 H 0.4023 0.8703 0.3951 0.039 Uiso 1 1 calc R
C68 C 0.5213(3) 0.8589(2) 0.33981(16) 0.0293(8) Uani 1 1 d .
C69 C 0.6128(3) 0.8982(2) 0.32652(17) 0.0315(8) Uani 1 1 d .
H69 H 0.6573 0.8771 0.2991 0.038 Uiso 1 1 calc R
C70 C 0.6353(3) 0.9634(2) 0.35216(18) 0.0357(9) Uani 1 1 d .
H70 H 0.6951 0.9887 0.3414 0.043 Uiso 1 1 calc R
C71 C 0.1182(3) 0.5855(2) 0.27152(16) 0.0318(8) Uani 1 1 d .
H71A H 0.1497 0.5507 0.3021 0.048 Uiso 1 1 calc R
H71B H 0.0669 0.5565 0.2528 0.048 Uiso 1 1 calc R
H71C H 0.0890 0.6314 0.2895 0.048 Uiso 1 1 calc R
C72 C 0.1924(3) 0.6127(2) 0.22618(15) 0.0242(7) Uani 1 1 d .
C73 C 0.1779(3) 0.6517(2) 0.16611(15) 0.0252(7) Uani 1 1 d .
C74 C 0.2785(3) 0.6600(2) 0.14129(16) 0.0336(9) Uani 1 1 d .
C75 C 0.3108(3) 0.6959(3) 0.08016(17) 0.0389(9) Uani 1 1 d .
H75A H 0.3813 0.7056 0.0801 0.058 Uiso 1 1 calc R
H75B H 0.2755 0.7458 0.0713 0.058 Uiso 1 1 calc R
H75C H 0.2963 0.6590 0.0501 0.058 Uiso 1 1 calc R
C76 C -0.0735(3) 0.7457(3) 0.14788(18) 0.0365(9) Uani 1 1 d .
H76 H -0.1168 0.7787 0.1686 0.044 Uiso 1 1 calc R
C77 C 0.0184(3) 0.7225(2) 0.17206(17) 0.0311(8) Uani 1 1 d .
H77 H 0.0344 0.7386 0.2100 0.037 Uiso 1 1 calc R
C78 C 0.0886(3) 0.6754(2) 0.14119(16) 0.0294(8) Uani 1 1 d .
C79 C 0.0575(3) 0.6514(3) 0.08243(16) 0.0330(8) Uani 1 1 d .
H79 H 0.1004 0.6208 0.0596 0.040 Uiso 1 1 calc R
C80 C -0.0345(3) 0.6736(3) 0.06078(17) 0.0340(9) Uani 1 1 d .
H80 H -0.0537 0.6575 0.0234 0.041 Uiso 1 1 calc R
N1 N 0.1519(2) -0.05843(18) 0.29151(15) 0.0316(7) Uani 1 1 d .
N2 N 0.0156(2) 0.0009(2) 0.35902(14) 0.0335(7) Uani 1 1 d .
N3 N -0.0150(2) 0.03581(18) 0.12377(14) 0.0292(6) Uani 1 1 d .
N4 N -0.1566(2) 0.09895(18) 0.18920(14) 0.0277(6) Uani 1 1 d .
N5 N 0.1908(2) 0.10365(19) 0.22998(14) 0.0297(7) Uani 1 1 d .
N6 N 0.1420(2) 0.13547(18) 0.17938(13) 0.0268(6) Uani 1 1 d .
N7 N 0.5882(2) 0.2211(2) 0.09296(15) 0.0335(7) Uani 1 1 d .
N8 N 0.0407(2) 0.16657(16) 0.30056(13) 0.0231(6) Uani 1 1 d .
N9 N -0.0055(2) 0.19685(17) 0.24856(14) 0.0286(6) Uani 1 1 d .
N10 N -0.0747(3) 0.5106(2) 0.39606(14) 0.0370(8) Uani 1 1 d .
N11 N 0.4689(2) 0.49737(18) 0.36436(13) 0.0268(6) Uani 1 1 d .
N12 N 0.3271(2) 0.43602(18) 0.29820(15) 0.0304(7) Uani 1 1 d .
N13 N 0.6369(2) 0.58771(19) 0.18565(14) 0.0300(7) Uani 1 1 d .
N14 N 0.5031(3) 0.5224(2) 0.12352(14) 0.0366(8) Uani 1 1 d .
N15 N 0.4390(2) 0.66134(17) 0.30124(12) 0.0230(6) Uani 1 1 d .
N16 N 0.4848(2) 0.68789(17) 0.24752(13) 0.0255(6) Uani 1 1 d .
N17 N 0.5762(3) 0.99600(19) 0.39358(15) 0.0353(7) Uani 1 1 d .
N18 N 0.2931(2) 0.59566(17) 0.23183(12) 0.0237(6) Uani 1 1 d .
N19 N 0.3405(2) 0.62428(19) 0.18051(13) 0.0293(7) Uani 1 1 d .
N20 N -0.0995(2) 0.7196(2) 0.09354(16) 0.0368(8) Uani 1 1 d .
N21 N 0.2756(3) 0.0559(2) 0.43451(16) 0.0406(8) Uani 1 1 d .
N22 N 0.6121(3) 0.3815(2) 0.26184(14) 0.0375(8) Uani 1 1 d .
N23 N 0.1984(3) 0.5757(2) 0.44409(15) 0.0376(8) Uani 1 1 d .
N24 N 0.8669(2) 0.8950(2) 0.25541(14) 0.0309(7) Uani 1 1 d .
O1 O 0.3157(2) 0.04175(17) 0.48634(13) 0.0375(6) Uani 1 1 d .
O2 O 0.3026(2) 0.11802(16) 0.40697(12) 0.0370(6) Uani 1 1 d .
O3 O 0.2116(2) 0.00928(18) 0.42020(14) 0.0469(7) Uani 1 1 d .
O4 O 0.5354(2) 0.39417(18) 0.23440(13) 0.0426(7) Uani 1 1 d .
O5 O 0.6589(2) 0.31615(17) 0.26587(13) 0.0378(6) Uani 1 1 d .
O6 O 0.6555(3) 0.43990(19) 0.28429(15) 0.0505(8) Uani 1 1 d .
O7 O 0.1782(2) 0.63281(19) 0.40815(14) 0.0451(7) Uani 1 1 d .
O8 O 0.2434(2) 0.51824(17) 0.42103(13) 0.0372(6) Uani 1 1 d .
O9 O 0.1741(2) 0.56809(17) 0.49645(13) 0.0396(7) Uani 1 1 d .
O10 O 0.8007(2) 0.84512(18) 0.23982(14) 0.0458(8) Uani 1 1 d .
O11 O 0.8386(2) 0.95263(18) 0.27965(13) 0.0425(7) Uani 1 1 d .
O12 O 0.9488(2) 0.88208(18) 0.24031(13) 0.0393(7) Uani 1 1 d .
O1W O 0.9184(4) 0.2122(4) 0.0446(3) 0.0272(13) Uani 0.40 1 d P
H1X H 0.8664 0.1900 0.0601 0.033 Uiso 0.40 1 d PR
H1Y H 0.9087 0.2629 0.0399 0.033 Uiso 0.40 1 d PR
O2W O 0.2493(5) 0.8567(4) 0.4684(3) 0.0406(17) Uani 0.40 1 d P
H2X H 0.1911 0.8635 0.4540 0.049 Uiso 0.40 1 d PR
H2Y H 0.2450 0.8367 0.5045 0.049 Uiso 0.40 1 d PR
O3W O 0.5712(5) 0.7164(4) 0.0492(3) 0.0365(16) Uani 0.40 1 d P
H3X H 0.5453 0.7275 0.0828 0.044 Uiso 0.40 1 d PR
H3Y H 0.6339 0.7101 0.0530 0.044 Uiso 0.40 1 d PR
O4W O 0.4351(5) 0.1963(3) 0.4798(3) 0.0303(14) Uani 0.40 1 d P
H4X H 0.4673 0.2094 0.5102 0.036 Uiso 0.40 1 d PR
H4Y H 0.3732 0.1941 0.4887 0.036 Uiso 0.40 1 d PR
O5W O 0.6321(5) 0.6961(4) 0.4379(3) 0.0353(15) Uani 0.40 1 d P
H5X H 0.6454 0.7126 0.4722 0.042 Uiso 0.40 1 d PR
H5Y H 0.6842 0.6986 0.4156 0.042 Uiso 0.40 1 d PR
O6W O 0.7380(6) 0.2276(5) 0.3642(4) 0.0455(18) Uani 0.40 1 d P
H6X H 0.7910 0.2246 0.3429 0.055 Uiso 0.40 1 d PR
H6Y H 0.7448 0.1987 0.3969 0.055 Uiso 0.40 1 d PR
O7W O 0.9289(5) 0.6497(4) 0.4523(3) 0.0351(15) Uani 0.40 1 d P
H7X H 0.9918 0.6473 0.4565 0.042 Uiso 0.40 1 d PR
H7Y H 0.9013 0.6615 0.4853 0.042 Uiso 0.40 1 d PR
O8W O 0.5941(6) 0.9180(4) 0.0573(3) 0.0401(17) Uani 0.40 1 d P
H8X H 0.5762 0.8698 0.0666 0.048 Uiso 0.40 1 d PR
H8Y H 0.5453 0.9501 0.0630 0.048 Uiso 0.40 1 d PR
O9W O 0.2802(5) 1.0058(4) 0.0360(3) 0.0392(17) Uani 0.40 1 d P
H9X H 0.2540 0.9604 0.0458 0.047 Uiso 0.40 1 d PR
H9Y H 0.3434 1.0012 0.0373 0.047 Uiso 0.40 1 d PR
O10W O 0.9346(6) 0.7134(5) 0.3200(3) 0.050(2) Uani 0.40 1 d P
H10X H 0.9710 0.6927 0.3481 0.059 Uiso 0.40 1 d PR
H10Y H 0.8952 0.7482 0.3341 0.059 Uiso 0.40 1 d PR
O11W O 0.8966(6) 0.4125(4) 0.0538(3) 0.0427(17) Uani 0.40 1 d P
H11X H 0.9463 0.4194 0.0299 0.051 Uiso 0.40 1 d PR
H11Y H 0.8429 0.4223 0.0346 0.051 Uiso 0.40 1 d PR
O12W O 0.4004(7) 0.9533(6) 0.1405(4) 0.036(2) Uani 0.30 1 d P
H12X H 0.3558 0.9585 0.1137 0.043 Uiso 0.30 1 d PR
H12Y H 0.4354 0.9957 0.1393 0.043 Uiso 0.30 1 d PR
O13W O 0.1830(7) 0.4340(6) 0.1105(4) 0.041(2) Uani 0.30 1 d P
H13X H 0.1200 0.4329 0.1154 0.049 Uiso 0.30 1 d PR
H13Y H 0.1985 0.4184 0.0760 0.049 Uiso 0.30 1 d PR
Pd1 Pd 0.103266(19) 0.055361(15) 0.296763(11) 0.02245(7) Uani 1 1 d .
Pd2 Pd -0.007919(18) 0.120664(14) 0.182913(11) 0.01905(7) Uani 1 1 d .
Pd3 Pd 0.379192(18) 0.550271(15) 0.299288(11) 0.02026(7) Uani 1 1 d .
Pd4 Pd 0.490801(19) 0.610348(14) 0.182592(11) 0.02141(7) Uani 1 1 d .

loop_
_atom_site_aniso_label
_atom_site_aniso_U_11
_atom_site_aniso_U_22
_atom_site_aniso_U_33
_atom_site_aniso_U_23
_atom_site_aniso_U_13
_atom_site_aniso_U_12
C1 0.042(2) 0.0253(18) 0.042(2) -0.0141(16) 0.0101(18) -0.0044(16)
C2 0.038(2) 0.0299(19) 0.045(2) -0.0162(17) 0.0079(18) 0.0042(16)
C3 0.0251(19) 0.033(2) 0.042(2) -0.0038(16) -0.0115(16) -0.0002(15)
C4 0.040(2) 0.0273(19) 0.047(2) 0.0047(17) 0.0085(18) -0.0107(16)
C5 0.063(3) 0.0223(19) 0.057(3) -0.0073(18) 0.020(2) -0.0168(19)
C6 0.031(2) 0.0330(19) 0.0270(18) 0.0089(15) -0.0056(15) -0.0017(15)
C7 0.032(2) 0.032(2) 0.039(2) 0.0095(16) -0.0039(16) -0.0010(16)
C8 0.032(2) 0.054(3) 0.047(2) 0.003(2) 0.0083(18) -0.0141(19)
C9 0.037(2) 0.047(2) 0.034(2) 0.0031(17) 0.0181(17) -0.0011(18)
C10 0.040(2) 0.044(2) 0.035(2) 0.0022(17) 0.0215(18) 0.0026(18)
C11 0.032(2) 0.0290(18) 0.0255(17) -0.0035(14) 0.0008(14) -0.0036(15)
C12 0.039(2) 0.037(2) 0.034(2) -0.0167(16) 0.0077(17) -0.0091(17)
C13 0.043(2) 0.0322(19) 0.0291(18) 0.0011(15) 0.0044(16) -0.0223(17)
C14 0.031(2) 0.0302(19) 0.0314(19) 0.0084(15) -0.0026(15) -0.0120(15)
C15 0.0315(19) 0.0201(16) 0.0318(18) 0.0043(13) -0.0058(15) -0.0068(14)
C16 0.035(2) 0.042(2) 0.050(2) -0.0039(19) 0.0034(18) -0.0154(18)
C17 0.032(2) 0.035(2) 0.046(2) -0.0023(17) -0.0089(17) -0.0086(17)
C18 0.036(2) 0.048(2) 0.042(2) 0.0108(19) -0.0004(18) -0.0094(19)
C19 0.030(2) 0.043(2) 0.044(2) -0.0004(18) 0.0107(17) -0.0031(17)
C20 0.028(2) 0.034(2) 0.044(2) 0.0132(17) 0.0062(17) 0.0053(16)
C21 0.0208(19) 0.053(3) 0.046(2) 0.0016(19) 0.0077(16) 0.0133(17)
C22 0.0210(18) 0.045(2) 0.0293(18) 0.0000(16) 0.0071(14) -0.0079(16)
C23 0.0246(18) 0.036(2) 0.0288(18) -0.0017(15) 0.0099(14) -0.0083(15)
C24 0.0219(18) 0.050(2) 0.038(2) 0.0163(18) 0.0041(16) -0.0152(17)
C25 0.044(2) 0.039(2) 0.0294(19) 0.0110(16) 0.0001(17) -0.0090(18)
C26 0.042(2) 0.047(2) 0.0269(19) 0.0048(16) 0.0143(17) -0.0126(19)
C27 0.034(2) 0.0280(18) 0.0279(18) 0.0084(14) 0.0110(15) -0.0096(15)
C28 0.031(2) 0.051(2) 0.0228(17) 0.0069(16) 0.0082(15) -0.0142(17)
C29 0.036(2) 0.0261(18) 0.041(2) -0.0013(15) 0.0101(17) -0.0152(16)
C30 0.031(2) 0.039(2) 0.037(2) 0.0069(17) 0.0025(16) -0.0092(17)
C31 0.042(2) 0.041(2) 0.0285(19) -0.0077(16) -0.0098(16) 0.0104(18)
C32 0.0285(19) 0.0324(19) 0.0257(17) -0.0048(14) 0.0001(14) 0.0052(15)
C33 0.033(2) 0.0296(19) 0.036(2) -0.0074(15) -0.0012(16) 0.0049(15)
C34 0.033(2) 0.0189(16) 0.0302(18) 0.0002(13) 0.0018(15) 0.0053(14)
C35 0.039(2) 0.029(2) 0.047(2) 0.0004(17) -0.0130(18) 0.0078(17)
C36 0.036(2) 0.0229(18) 0.058(3) -0.0074(17) 0.0011(19) -0.0134(16)
C37 0.034(2) 0.031(2) 0.051(2) -0.0101(17) 0.0124(18) -0.0019(16)
C38 0.050(2) 0.0210(17) 0.035(2) -0.0011(14) 0.0111(18) 0.0014(16)
C39 0.0239(19) 0.034(2) 0.046(2) -0.0076(17) 0.0207(16) 0.0010(15)
C40 0.050(3) 0.035(2) 0.048(2) -0.0038(18) -0.006(2) 0.0191(19)
C41 0.038(2) 0.035(2) 0.0306(19) -0.0097(15) -0.0165(16) 0.0045(16)
C42 0.037(2) 0.046(2) 0.031(2) 0.0039(17) -0.0142(17) -0.0085(18)
C43 0.039(2) 0.044(2) 0.0177(16) 0.0077(15) 0.0045(15) -0.0101(17)
C44 0.0213(17) 0.0198(16) 0.040(2) -0.0006(14) 0.0044(14) 0.0112(13)
C45 0.0305(19) 0.0297(18) 0.0239(17) 0.0157(14) 0.0014(14) -0.0053(15)
C46 0.0263(18) 0.0273(18) 0.0331(19) 0.0035(14) -0.0021(15) -0.0014(14)
C47 0.054(3) 0.0216(18) 0.051(2) 0.0098(17) -0.021(2) -0.0001(17)
C48 0.052(3) 0.030(2) 0.044(2) -0.0097(17) -0.0006(19) -0.0051(18)
C49 0.0265(19) 0.033(2) 0.043(2) -0.0159(16) -0.0092(16) 0.0066(15)
C50 0.034(2) 0.0266(18) 0.040(2) -0.0087(15) -0.0099(16) -0.0020(15)
C51 0.0291(19) 0.035(2) 0.0286(18) 0.0153(15) -0.0033(15) -0.0031(15)
C52 0.034(2) 0.042(2) 0.0313(19) 0.0169(16) -0.0078(16) 0.0050(17)
C53 0.042(3) 0.057(3) 0.046(3) 0.012(2) -0.003(2) 0.014(2)
C54 0.040(2) 0.0193(16) 0.039(2) 0.0149(15) 0.0145(17) 0.0138(15)
C55 0.036(2) 0.0300(19) 0.0266(18) 0.0062(14) 0.0129(15) 0.0088(15)
C56 0.042(2) 0.0145(15) 0.037(2) 0.0002(14) 0.0143(17) 0.0031(14)
C57 0.044(2) 0.0228(17) 0.038(2) -0.0014(15) 0.0119(17) 0.0058(16)
C58 0.038(2) 0.033(2) 0.041(2) -0.0061(16) 0.0063(17) 0.0039(17)
C59 0.041(2) 0.0299(19) 0.0311(19) -0.0087(15) -0.0029(16) 0.0082(16)
C60 0.051(2) 0.0216(17) 0.0216(17) -0.0017(13) 0.0026(16) 0.0002(16)
C61 0.046(2) 0.042(2) 0.034(2) -0.0047(17) 0.0179(18) -0.0093(19)
C62 0.045(2) 0.0136(15) 0.0213(16) 0.0027(12) 0.0064(15) 0.0065(14)
C63 0.038(2) 0.0219(17) 0.036(2) -0.0019(14) 0.0054(16) 0.0028(15)
C64 0.0217(17) 0.0180(15) 0.0299(17) -0.0008(13) 0.0040(13) 0.0043(12)
C65 0.032(2) 0.033(2) 0.040(2) -0.0057(16) 0.0098(16) -0.0089(16)
C66 0.037(2) 0.052(2) 0.0240(18) -0.0111(16) 0.0119(16) -0.0084(18)
C67 0.041(2) 0.0249(17) 0.0311(19) 0.0013(14) 0.0129(16) -0.0086(15)
C68 0.037(2) 0.0201(16) 0.0299(18) 0.0012(13) 0.0090(15) 0.0018(14)
C69 0.032(2) 0.0316(19) 0.0299(18) 0.0034(15) 0.0089(15) -0.0008(15)
C70 0.0244(19) 0.040(2) 0.043(2) -0.0035(17) 0.0110(16) -0.0077(16)
C71 0.0255(18) 0.039(2) 0.0289(18) 0.0146(15) -0.0001(15) 0.0057(15)
C72 0.0202(16) 0.0269(17) 0.0252(17) 0.0004(13) -0.0043(13) 0.0020(13)
C73 0.0250(18) 0.0246(17) 0.0247(17) 0.0090(13) -0.0027(13) 0.0002(13)
C74 0.030(2) 0.043(2) 0.0263(18) 0.0064(15) 0.0046(15) 0.0222(16)
C75 0.050(3) 0.040(2) 0.0247(19) 0.0085(16) 0.0023(17) 0.0145(19)
C76 0.0229(18) 0.052(2) 0.033(2) 0.0087(17) 0.0086(15) 0.0032(17)
C77 0.034(2) 0.0234(17) 0.0349(19) 0.0024(14) -0.0021(16) 0.0132(15)
C78 0.032(2) 0.0335(19) 0.0219(16) 0.0040(14) -0.0053(14) 0.0094(15)
C79 0.0181(17) 0.058(2) 0.0236(17) -0.0038(16) -0.0001(14) 0.0017(16)
C80 0.0212(18) 0.055(2) 0.0242(17) 0.0104(16) -0.0012(14) -0.0007(16)
N1 0.0344(17) 0.0223(15) 0.0385(17) -0.0059(12) 0.0031(14) 0.0025(13)
N2 0.0309(17) 0.0415(18) 0.0257(15) 0.0136(13) 0.0102(13) -0.0018(14)
N3 0.0289(16) 0.0261(15) 0.0335(16) -0.0086(12) -0.0027(13) 0.0012(12)
N4 0.0220(15) 0.0286(15) 0.0318(16) 0.0044(12) 0.0015(12) -0.0063(12)
N5 0.0173(14) 0.0345(16) 0.0357(17) 0.0095(13) 0.0059(12) -0.0079(12)
N6 0.0227(15) 0.0296(15) 0.0267(15) 0.0099(12) 0.0051(12) -0.0097(12)
N7 0.0239(16) 0.0401(18) 0.0345(17) 0.0129(14) 0.0036(13) -0.0031(13)
N8 0.0236(14) 0.0196(13) 0.0260(14) 0.0000(11) 0.0024(11) -0.0013(11)
N9 0.0352(17) 0.0200(14) 0.0305(15) 0.0008(12) -0.0038(13) -0.0003(12)
N10 0.048(2) 0.0359(18) 0.0264(16) -0.0024(13) 0.0189(15) 0.0033(15)
N11 0.0276(16) 0.0266(15) 0.0256(14) 0.0028(11) -0.0050(12) -0.0003(12)
N12 0.0221(15) 0.0270(15) 0.0412(18) 0.0046(13) -0.0032(13) -0.0013(12)
N13 0.0248(16) 0.0333(16) 0.0309(16) 0.0019(13) 0.0059(12) 0.0068(13)
N14 0.047(2) 0.0355(18) 0.0283(16) -0.0091(13) -0.0017(14) 0.0094(15)
N15 0.0244(15) 0.0225(14) 0.0218(13) 0.0019(11) -0.0005(11) -0.0027(11)
N16 0.0287(16) 0.0208(14) 0.0264(15) 0.0010(11) 0.0041(12) -0.0007(12)
N17 0.044(2) 0.0287(16) 0.0340(17) -0.0039(13) 0.0085(14) -0.0108(14)
N18 0.0195(14) 0.0285(15) 0.0227(14) 0.0016(11) -0.0011(11) -0.0016(11)
N19 0.0285(16) 0.0390(17) 0.0194(14) 0.0043(12) 0.0000(12) 0.0066(13)
N20 0.0247(16) 0.0408(19) 0.0433(19) 0.0086(15) 0.0029(14) -0.0002(14)
N21 0.040(2) 0.0384(19) 0.045(2) -0.0070(15) -0.0041(16) 0.0000(16)
N22 0.047(2) 0.0379(19) 0.0279(16) -0.0033(13) -0.0079(15) 0.0025(16)
N23 0.0380(19) 0.044(2) 0.0305(17) 0.0031(15) -0.0025(14) -0.0092(16)
N24 0.0196(16) 0.0426(19) 0.0317(16) -0.0101(14) -0.0074(12) -0.0009(13)
O1 0.0347(15) 0.0393(15) 0.0383(15) -0.0016(12) -0.0053(12) 0.0105(12)
O2 0.0519(18) 0.0335(15) 0.0269(13) -0.0093(11) -0.0004(12) -0.0110(13)
O3 0.053(2) 0.0392(16) 0.0476(18) 0.0057(13) -0.0124(15) -0.0085(14)
O4 0.0490(18) 0.0416(16) 0.0365(15) 0.0043(12) -0.0135(13) -0.0015(13)
O5 0.0348(15) 0.0356(15) 0.0424(16) 0.0010(12) 0.0110(12) -0.0011(12)
O6 0.061(2) 0.0424(17) 0.0491(18) -0.0028(14) -0.0131(16) -0.0126(15)
O7 0.0474(18) 0.0434(17) 0.0436(17) 0.0028(13) -0.0054(14) 0.0073(14)
O8 0.0319(15) 0.0383(15) 0.0395(15) 0.0090(12) 0.0008(12) 0.0080(12)
O9 0.0329(15) 0.0400(16) 0.0446(17) 0.0075(12) 0.0024(12) -0.0039(12)
O10 0.0436(18) 0.0460(17) 0.0496(18) -0.0161(14) 0.0178(14) -0.0225(14)
O11 0.0456(18) 0.0448(17) 0.0388(16) -0.0150(13) -0.0055(13) 0.0059(14)
O12 0.0264(15) 0.0505(17) 0.0421(16) -0.0103(13) -0.0131(12) 0.0081(12)
O1W 0.014(3) 0.030(3) 0.037(3) 0.002(3) 0.007(2) 0.003(2)
O2W 0.031(4) 0.046(4) 0.046(4) -0.017(3) 0.007(3) -0.014(3)
O3W 0.026(3) 0.053(4) 0.030(3) -0.001(3) -0.018(3) 0.002(3)
O4W 0.042(4) 0.022(3) 0.028(3) -0.002(2) -0.013(3) -0.004(3)
O5W 0.028(3) 0.048(4) 0.028(3) 0.009(3) 0.005(3) -0.001(3)
O6W 0.044(4) 0.045(4) 0.050(4) -0.013(3) -0.021(3) -0.010(3)
O7W 0.033(4) 0.031(3) 0.042(4) -0.005(3) -0.003(3) 0.006(3)
O8W 0.055(5) 0.032(4) 0.032(4) 0.002(3) -0.001(3) 0.027(3)
O9W 0.043(4) 0.045(4) 0.032(3) -0.017(3) 0.019(3) -0.027(3)
O10W 0.046(5) 0.064(5) 0.038(4) 0.009(4) 0.013(3) -0.013(4)
O11W 0.050(5) 0.037(4) 0.042(4) -0.015(3) -0.006(3) 0.014(3)
O12W 0.041(5) 0.049(5) 0.021(4) -0.017(4) 0.011(4) -0.013(4)
O13W 0.038(5) 0.042(5) 0.042(5) 0.002(4) 0.002(4) -0.017(4)
Pd1 0.02315(14) 0.01988(13) 0.02393(13) 0.00082(9) 0.00345(10) -0.00082(10)
Pd2 0.02010(13) 0.01473(12) 0.02194(13) 0.00231(9) 0.00183(9) -0.00576(9)
Pd3 0.01804(13) 0.02134(13) 0.02089(13) 0.00272(9) -0.00210(9) -0.00018(9)
Pd4 0.02371(14) 0.02001(13) 0.02015(13) 0.00009(9) 0.00112(10) 0.00456(10)

loop_
_atom_type_symbol
_atom_type_description
_atom_type_scat_dispersion_real
_atom_type_scat_dispersion_imag
_atom_type_scat_source
C C 0.0033 0.0016 'International Tables Vol C Tables 4.2.6.8 and 6.1.1.4'
H H 0.0000 0.0000 'International Tables Vol C Tables 4.2.6.8 and 6.1.1.4'
N N 0.0061 0.0033 'International Tables Vol C Tables 4.2.6.8 and 6.1.1.4'
O O 0.0106 0.0060 'International Tables Vol C Tables 4.2.6.8 and 6.1.1.4'
Pd Pd -0.9988 1.0072 'International Tables Vol C Tables 4.2.6.8 and 6.1.1.4'

loop_
_geom_angle_atom_site_label_1
_geom_angle_atom_site_label_2
_geom_angle_atom_site_label_3
_geom_angle
C2 C1 N1 122.2(4)
C2 C1 H1 118.9
N1 C1 H1 118.9
C1 C2 C3 118.7(4)
C1 C2 H2 120.6
C3 C2 H2 120.6
C2 C3 C4 116.6(3)
C2 C3 H3 121.7
C4 C3 H3 121.7
C5 C4 C3 121.4(4)
C5 C4 H4 119.3
C3 C4 H4 119.3
C4 C5 N1 122.2(4)
C4 C5 C6 125.5(4)
N1 C5 C6 108.4(3)
C7 C6 N2 122.8(4)
C7 C6 C5 120.5(4)
N2 C6 C5 116.5(3)
C6 C7 C8 120.5(4)
C6 C7 H7 119.7
C8 C7 H7 119.7
C9 C8 C7 115.5(4)
C9 C8 H8 122.3
C7 C8 H8 122.3
C8 C9 C10 120.9(4)
C8 C9 H9 119.6
C10 C9 H9 119.6
C9 C10 N2 123.4(4)
C9 C10 H10 118.3
N2 C10 H10 118.3
N3 C11 C12 120.3(4)
N3 C11 H11 119.8
C12 C11 H11 119.8
C13 C12 C11 121.7(4)
C13 C12 H12 119.1
C11 C12 H12 119.1
C12 C13 C14 117.4(4)
C12 C13 H13 121.3
C14 C13 H13 121.3
C15 C14 C13 119.2(3)
C15 C14 H14 120.4
C13 C14 H14 120.4
C14 C15 N3 121.8(3)
C14 C15 C16 123.5(3)
N3 C15 C16 114.7(3)
C17 C16 N4 120.3(4)
C17 C16 C15 124.6(4)
N4 C16 C15 114.7(3)
C16 C17 C18 121.6(4)
C16 C17 H17 119.2
C18 C17 H17 119.2
C19 C18 C17 118.9(4)
C19 C18 H18 120.5
C17 C18 H18 120.5
C18 C19 C20 114.9(4)
C18 C19 H19 122.6
C20 C19 H19 122.6
N4 C20 C19 124.4(4)
N4 C20 H20 117.8
C19 C20 H20 117.8
C22 C21 H21A 109.5
C22 C21 H21B 109.5
H21A C21 H21B 109.5
C22 C21 H21C 109.5
H21A C21 H21C 109.5
H21B C21 H21C 109.5
N5 C22 C23 108.9(3)
N5 C22 C21 122.5(3)
C23 C22 C21 128.1(3)
C24 C23 C22 106.1(3)
C24 C23 C28 129.1(4)
C22 C23 C28 124.8(4)
C23 C24 N6 110.8(3)
C23 C24 C25 134.7(3)
N6 C24 C25 114.0(3)
C24 C25 H25A 109.5
C24 C25 H25B 109.5
H25A C25 H25B 109.5
C24 C25 H25C 109.5
H25A C25 H25C 109.5
H25B C25 H25C 109.5
N7 C26 C27 117.7(4)
N7 C26 H26 121.2
C27 C26 H26 121.2
C28 C27 C26 120.6(4)
C28 C27 H27 119.7
C26 C27 H27 119.7
C27 C28 C29 119.3(3)
C27 C28 C23 120.8(4)
C29 C28 C23 119.8(3)
C30 C29 C28 118.8(4)
C30 C29 H29 120.6
C28 C29 H29 120.6
N7 C30 C29 120.3(4)
N7 C30 H30 119.8
C29 C30 H30 119.8
C32 C31 H31A 109.5
C32 C31 H31B 109.5
H31A C31 H31B 109.5
C32 C31 H31C 109.5
H31A C31 H31C 109.5
H31B C31 H31C 109.5
N8 C32 C33 107.5(3)
N8 C32 C31 121.6(3)
C33 C32 C31 130.9(3)
C34 C33 C32 109.2(3)
C34 C33 C38 124.7(4)
C32 C33 C38 125.9(4)
C33 C34 N9 106.9(3)
C33 C34 C35 137.0(3)
N9 C34 C35 115.9(3)
C34 C35 H35A 109.5
C34 C35 H35B 109.5
H35A C35 H35B 109.5
C34 C35 H35C 109.5
H35A C35 H35C 109.5
H35B C35 H35C 109.5
N10 C36 C37 118.5(4)
N10 C36 H36 120.7
C37 C36 H36 120.7
C38 C37 C36 119.1(4)
C38 C37 H37 120.4
C36 C37 H37 120.4
C39 C38 C37 121.0(4)
C39 C38 C33 120.8(4)
C37 C38 C33 118.1(4)
C38 C39 C40 118.7(4)
C38 C39 H39 120.6
C40 C39 H39 120.6
N10 C40 C39 117.3(4)
N10 C40 H40 121.4
C39 C40 H40 121.4
N11 C41 C42 120.9(4)
N11 C41 H41 119.5
C42 C41 H41 119.5
C43 C42 C41 119.4(4)
C43 C42 H42 120.3
C41 C42 H42 120.3
C42 C43 C44 118.9(4)
C42 C43 H43 120.6
C44 C43 H43 120.6
C45 C44 C43 117.9(3)
C45 C44 H44 121.1
C43 C44 H44 121.1
N11 C45 C44 122.7(3)
N11 C45 C46 116.7(3)
C44 C45 C46 120.5(3)
N12 C46 C47 120.7(3)
N12 C46 C45 114.1(3)
C47 C46 C45 125.3(3)
C48 C47 C46 118.5(4)
C48 C47 H47 120.7
C46 C47 H47 120.7
C47 C48 C49 121.6(4)
C47 C48 H48 119.2
C49 C48 H48 119.2
C48 C49 C50 116.3(4)
C48 C49 H49 121.8
C50 C49 H49 121.8
N12 C50 C49 124.1(4)
N12 C50 H50 118.0
C49 C50 H50 118.0
N13 C51 C52 123.5(4)
N13 C51 H51 118.2
C52 C51 H51 118.2
C53 C52 C51 117.5(4)
C53 C52 H52 121.2
C51 C52 H52 121.2
C54 C53 C52 118.3(4)
C54 C53 H53 120.9
C52 C53 H53 120.9
C53 C54 C55 122.1(4)
C53 C54 H54 118.9
C55 C54 H54 118.9
C54 C55 N13 122.8(4)
C54 C55 C56 126.3(4)
N13 C55 C56 110.9(3)
N14 C56 C57 118.7(4)
N14 C56 C55 116.9(3)
C57 C56 C55 124.2(4)
C58 C57 C56 121.6(4)
C58 C57 H57 119.2
C56 C57 H57 119.2
C57 C58 C59 120.3(4)
C57 C58 H58 119.8
C59 C58 H58 119.8
C60 C59 C58 117.6(4)
C60 C59 H59 121.2
C58 C59 H59 121.2
C59 C60 N14 117.7(4)
C59 C60 H60 121.1
N14 C60 H60 121.1
C62 C61 H61A 109.5
C62 C61 H61B 109.5
H61A C61 H61B 109.5
C62 C61 H61C 109.5
H61A C61 H61C 109.5
H61B C61 H61C 109.5
N15 C62 C63 111.1(3)
N15 C62 C61 117.4(3)
C63 C62 C61 131.2(3)
C62 C63 C64 106.2(3)
C62 C63 C68 127.3(3)
C64 C63 C68 126.5(3)
N16 C64 C63 105.6(3)
N16 C64 C65 122.0(3)
C63 C64 C65 132.3(3)
C64 C65 H65A 109.5
C64 C65 H65B 109.5
H65A C65 H65B 109.5
C64 C65 H65C 109.5
H65A C65 H65C 109.5
H65B C65 H65C 109.5
N17 C66 C67 119.8(4)
N17 C66 H66 120.1
C67 C66 H66 120.1
C66 C67 C68 122.1(4)
C66 C67 H67 118.9
C68 C67 H67 118.9
C67 C68 C69 114.5(3)
C67 C68 C63 123.9(3)
C69 C68 C63 121.5(3)
C70 C69 C68 120.9(4)
C70 C69 H69 119.6
C68 C69 H69 119.6
C69 C70 N17 122.9(4)
C69 C70 H70 118.6
N17 C70 H70 118.6
C72 C71 H71A 109.5
C72 C71 H71B 109.5
H71A C71 H71B 109.5
C72 C71 H71C 109.5
H71A C71 H71C 109.5
H71B C71 H71C 109.5
N18 C72 C73 107.2(3)
N18 C72 C71 123.0(3)
C73 C72 C71 129.4(3)
C78 C73 C74 129.6(3)
C78 C73 C72 126.3(3)
C74 C73 C72 104.1(3)
N19 C74 C73 107.8(3)
N19 C74 C75 123.5(3)
C73 C74 C75 128.5(3)
C74 C75 H75A 109.5
C74 C75 H75B 109.5
H75A C75 H75B 109.5
C74 C75 H75C 109.5
H75A C75 H75C 109.5
H75B C75 H75C 109.5
N20 C76 C77 119.3(4)
N20 C76 H76 120.4
C77 C76 H76 120.4
C76 C77 C78 122.5(4)
C76 C77 H77 118.8
C78 C77 H77 118.8
C73 C78 C77 121.8(3)
C73 C78 C79 122.6(3)
C77 C78 C79 115.5(3)
C80 C79 C78 120.3(4)
C80 C79 H79 119.8
C78 C79 H79 119.8
C79 C80 N20 121.0(4)
C79 C80 H80 119.5
N20 C80 H80 119.5
C1 N1 C5 116.6(3)
C1 N1 Pd1 126.3(3)
C5 N1 Pd1 116.6(3)
C6 N2 C10 116.5(3)
C6 N2 Pd1 116.0(3)
C10 N2 Pd1 127.6(3)
C11 N3 C15 119.3(3)
C11 N3 Pd2 125.7(3)
C15 N3 Pd2 114.6(2)
C20 N4 C16 119.8(4)
C20 N4 Pd2 125.7(3)
C16 N4 Pd2 114.5(3)
C22 N5 N6 107.0(3)
C22 N5 Pd1 136.9(3)
N6 N5 Pd1 115.9(2)
C24 N6 N5 107.0(3)
C24 N6 Pd2 138.9(3)
N5 N6 Pd2 113.95(19)
C30 N7 C26 123.1(3)
C32 N8 N9 108.4(3)
C32 N8 Pd1 136.0(2)
N9 N8 Pd1 115.4(2)
N8 N9 C34 107.9(3)
N8 N9 Pd2 114.5(2)
C34 N9 Pd2 137.5(3)
C36 N10 C40 125.3(4)
C45 N11 C41 120.0(3)
C45 N11 Pd3 113.7(2)
C41 N11 Pd3 126.1(3)
C50 N12 C46 118.4(3)
C50 N12 Pd3 127.9(3)
C46 N12 Pd3 113.4(2)
C55 N13 C51 115.6(3)
C55 N13 Pd4 117.9(3)
C51 N13 Pd4 126.6(3)
C56 N14 C60 123.4(3)
C56 N14 Pd4 114.6(3)
C60 N14 Pd4 122.0(3)
C62 N15 N16 107.8(3)
C62 N15 Pd3 138.6(2)
N16 N15 Pd3 113.4(2)
C64 N16 N15 109.2(3)
C64 N16 Pd4 133.9(2)
N15 N16 Pd4 116.7(2)
C66 N17 C70 119.8(3)
N19 N18 C72 108.3(3)
N19 N18 Pd3 117.0(2)
C72 N18 Pd3 134.3(2)
C74 N19 N18 112.4(3)
C74 N19 Pd4 133.6(3)
N18 N19 Pd4 113.8(2)
C76 N20 C80 121.3(3)
O2 N21 O3 127.8(4)
O2 N21 O1 114.8(3)
O3 N21 O1 117.3(4)
O4 N22 O5 125.4(3)
O4 N22 O6 119.3(3)
O5 N22 O6 115.0(3)
O9 N23 O7 126.8(4)
O9 N23 O8 118.8(3)
O7 N23 O8 114.2(3)
O12 N24 O11 125.7(3)
O12 N24 O10 116.3(3)
O11 N24 O10 117.7(3)
H1X O1W H1Y 109.5
H2X O2W H2Y 109.5
H3X O3W H3Y 109.5
H4X O4W H4Y 109.5
H5X O5W H5Y 109.5
H6X O6W H6Y 109.5
H7X O7W H7Y 109.5
H8X O8W H8Y 109.5
H9X O9W H9Y 109.5
H10X O10W H10Y 109.5
H11X O11W H11Y 109.5
H12X O12W H12Y 109.5
H13X O13W H13Y 109.5
N2 Pd1 N1 80.53(14)
N2 Pd1 N5 175.79(14)
N1 Pd1 N5 96.22(13)
N2 Pd1 N8 96.32(13)
N1 Pd1 N8 174.46(13)
N5 Pd1 N8 86.70(12)
N2 Pd1 Pd2 113.82(10)
N1 Pd1 Pd2 112.74(10)
N5 Pd1 Pd2 64.89(9)
N8 Pd1 Pd2 64.27(9)
N3 Pd2 N9 174.07(12)
N3 Pd2 N6 97.46(13)
N9 Pd2 N6 84.94(13)
N3 Pd2 N4 81.37(13)
N9 Pd2 N4 95.91(13)
N6 Pd2 N4 176.40(11)
N3 Pd2 Pd1 110.42(9)
N9 Pd2 Pd1 65.63(9)
N6 Pd2 Pd1 65.21(8)
N4 Pd2 Pd1 111.95(9)
N18 Pd3 N15 87.48(12)
N18 Pd3 N12 95.08(12)
N15 Pd3 N12 176.71(12)
N18 Pd3 N11 175.97(12)
N15 Pd3 N11 95.28(12)
N12 Pd3 N11 82.06(12)
N18 Pd3 Pd4 64.17(8)
N15 Pd3 Pd4 65.16(8)
N12 Pd3 Pd4 114.15(10)
N11 Pd3 Pd4 114.38(9)
N13 Pd4 N16 97.20(13)
N13 Pd4 N19 175.66(13)
N16 Pd4 N19 85.27(13)
N13 Pd4 N14 79.60(14)
N16 Pd4 N14 173.67(12)
N19 Pd4 N14 97.59(14)
N13 Pd4 Pd3 112.91(9)
N16 Pd4 Pd3 64.58(8)
N19 Pd4 Pd3 64.91(8)
N14 Pd4 Pd3 111.49(10)

loop_
_geom_bond_atom_site_label_1
_geom_bond_atom_site_label_2
_geom_bond_distance
C1 C2 1.375(5)
C1 N1 1.376(5)
C1 H1 0.9300
C2 C3 1.427(6)
C2 H2 0.9300
C3 C4 1.431(6)
C3 H3 0.9300
C4 C5 1.260(6)
C4 H4 0.9300
C5 N1 1.429(5)
C5 C6 1.500(6)
C6 C7 1.328(5)
C6 N2 1.362(5)
C7 C8 1.459(6)
C7 H7 0.9300
C8 C9 1.360(6)
C8 H8 0.9300
C9 C10 1.364(5)
C9 H9 0.9300
C10 N2 1.365(5)
C10 H10 0.9300
C11 N3 1.335(5)
C11 C12 1.417(5)
C11 H11 0.9300
C12 C13 1.367(5)
C12 H12 0.9300
C13 C14 1.437(6)
C13 H13 0.9300
C14 C15 1.371(5)
C14 H14 0.9300
C15 N3 1.396(5)
C15 C16 1.468(6)
C16 C17 1.335(6)
C16 N4 1.370(5)
C17 C18 1.401(6)
C17 H17 0.9300
C18 C19 1.401(6)
C18 H18 0.9300
C19 C20 1.438(6)
C19 H19 0.9300
C20 N4 1.287(5)
C20 H20 0.9300
C21 C22 1.479(6)
C21 H21A 0.9600
C21 H21B 0.9600
C21 H21C 0.9600
C22 N5 1.351(5)
C22 C23 1.406(5)
C23 C24 1.318(6)
C23 C28 1.480(5)
C24 N6 1.368(4)
C24 C25 1.526(5)
C25 H25A 0.9600
C25 H25B 0.9600
C25 H25C 0.9600
C26 N7 1.370(5)
C26 C27 1.406(5)
C26 H26 0.9300
C27 C28 1.396(5)
C27 H27 0.9300
C28 C29 1.409(6)
C29 C30 1.391(5)
C29 H29 0.9300
C30 N7 1.349(5)
C30 H30 0.9300
C31 C32 1.487(5)
C31 H31A 0.9600
C31 H31B 0.9600
C31 H31C 0.9600
C32 N8 1.365(5)
C32 C33 1.380(5)
C33 C34 1.367(5)
C33 C38 1.511(5)
C34 N9 1.391(4)
C34 C35 1.474(5)
C35 H35A 0.9600
C35 H35B 0.9600
C35 H35C 0.9600
C36 N10 1.330(6)
C36 C37 1.436(5)
C36 H36 0.9300
C37 C38 1.374(6)
C37 H37 0.9300
C38 C39 1.373(6)
C39 C40 1.469(5)
C39 H39 0.9300
C40 N10 1.330(6)
C40 H40 0.9300
C41 N11 1.335(5)
C41 C42 1.394(5)
C41 H41 0.9300
C42 C43 1.375(6)
C42 H42 0.9300
C43 C44 1.407(5)
C43 H43 0.9300
C44 C45 1.380(5)
C44 H44 0.9300
C45 N11 1.329(5)
C45 C46 1.513(5)
C46 N12 1.380(5)
C46 C47 1.384(5)
C47 C48 1.373(6)
C47 H47 0.9300
C48 C49 1.375(6)
C48 H48 0.9300
C49 C50 1.395(5)
C49 H49 0.9300
C50 N12 1.312(5)
C50 H50 0.9300
C51 N13 1.361(5)
C51 C52 1.396(5)
C51 H51 0.9300
C52 C53 1.395(7)
C52 H52 0.9300
C53 C54 1.337(7)
C53 H53 0.9300
C54 C55 1.351(5)
C54 H54 0.9300
C55 N13 1.356(5)
C55 C56 1.494(6)
C56 N14 1.315(5)
C56 C57 1.414(5)
C57 C58 1.318(6)
C57 H57 0.9300
C58 C59 1.457(6)
C58 H58 0.9300
C59 C60 1.396(5)
C59 H59 0.9300
C60 N14 1.424(5)
C60 H60 0.9300
C61 C62 1.559(5)
C61 H61A 0.9600
C61 H61B 0.9600
C61 H61C 0.9600
C62 N15 1.292(4)
C62 C63 1.393(5)
C63 C64 1.404(5)
C63 C68 1.477(5)
C64 N16 1.382(4)
C64 C65 1.421(5)
C65 H65A 0.9600
C65 H65B 0.9600
C65 H65C 0.9600
C66 N17 1.320(5)
C66 C67 1.359(6)
C66 H66 0.9300
C67 C68 1.391(5)
C67 H67 0.9300
C68 C69 1.415(5)
C69 C70 1.299(6)
C69 H69 0.9300
C70 N17 1.343(5)
C70 H70 0.9300
C71 C72 1.461(5)
C71 H71A 0.9600
C71 H71B 0.9600
C71 H71C 0.9600
C72 N18 1.380(4)
C72 C73 1.460(4)
C73 C78 1.367(5)
C73 C74 1.454(5)
C74 N19 1.319(5)
C74 C75 1.507(5)
C75 H75A 0.9600
C75 H75B 0.9600
C75 H75C 0.9600
C76 N20 1.362(6)
C76 C77 1.390(5)
C76 H76 0.9300
C77 C78 1.415(5)
C77 H77 0.9300
C78 C79 1.460(5)
C79 C80 1.366(5)
C79 H79 0.9300
C80 N20 1.382(5)
C80 H80 0.9300
N1 Pd1 2.001(3)
N2 Pd1 1.983(3)
N3 Pd2 1.995(3)
N4 Pd2 2.031(3)
N5 N6 1.380(4)
N5 Pd1 2.010(3)
N6 Pd2 2.026(3)
N8 N9 1.381(4)
N8 Pd1 2.024(3)
N9 Pd2 1.996(3)
N11 Pd3 2.039(3)
N12 Pd3 2.033(3)
N13 Pd4 1.989(3)
N14 Pd4 2.033(3)
N15 N16 1.383(4)
N15 Pd3 2.025(3)
N16 Pd4 1.998(3)
N18 N19 1.358(4)
N18 Pd3 2.005(3)
N19 Pd4 2.025(3)
N21 O2 1.221(4)
N21 O3 1.223(5)
N21 O1 1.285(4)
N22 O4 1.211(4)
N22 O5 1.244(4)
N22 O6 1.273(5)
N23 O9 1.203(4)
N23 O7 1.229(4)
N23 O8 1.255(5)
N24 O12 1.165(4)
N24 O11 1.184(4)
N24 O10 1.289(4)
O1W H1X 0.8500
O1W H1Y 0.8500
O2W H2X 0.8500
O2W H2Y 0.8500
O3W H3X 0.8500
O3W H3Y 0.8500
O4W H4X 0.8501
O4W H4Y 0.8500
O5W H5X 0.8500
O5W H5Y 0.8500
O6W H6X 0.8499
O6W H6Y 0.8499
O7W H7X 0.8500
O7W H7Y 0.8499
O8W H8X 0.8500
O8W H8Y 0.8499
O9W H9X 0.8500
O9W H9Y 0.8500
O10W H10X 0.8501
O10W H10Y 0.8500
O11W H11X 0.8500
O11W H11Y 0.8500
O12W H12X 0.8501
O12W H12Y 0.8501
O13W H13X 0.8500
O13W H13Y 0.8500
Pd1 Pd2 3.0821(10)
Pd3 Pd4 3.0902(10)

loop_
_geom_torsion_atom_site_label_1
_geom_torsion_atom_site_label_2
_geom_torsion_atom_site_label_3
_geom_torsion_atom_site_label_4
_geom_torsion
N1 C1 C2 C3 -2.8(6)
C1 C2 C3 C4 7.4(6)
C2 C3 C4 C5 -15.5(7)
C3 C4 C5 N1 18.4(8)
C3 C4 C5 C6 173.4(4)
C4 C5 C6 C7 14.2(7)
N1 C5 C6 C7 172.1(4)
C4 C5 C6 N2 -169.7(5)
N1 C5 C6 N2 -11.8(5)
N2 C6 C7 C8 7.1(6)
C5 C6 C7 C8 -177.1(4)
C6 C7 C8 C9 -7.0(6)
C7 C8 C9 C10 2.8(7)
C8 C9 C10 N2 1.7(8)
N3 C11 C12 C13 -3.0(6)
C11 C12 C13 C14 3.0(6)
C12 C13 C14 C15 -4.0(5)
C13 C14 C15 N3 5.1(5)
C13 C14 C15 C16 -174.3(4)
C14 C15 C16 C17 4.1(7)
N3 C15 C16 C17 -175.4(4)
C14 C15 C16 N4 176.6(3)
N3 C15 C16 N4 -2.8(5)
N4 C16 C17 C18 5.6(7)
C15 C16 C17 C18 177.8(4)
C16 C17 C18 C19 -5.0(6)
C17 C18 C19 C20 2.1(6)
C18 C19 C20 N4 0.1(6)
N5 C22 C23 C24 -0.2(5)
C21 C22 C23 C24 172.6(4)
N5 C22 C23 C28 -177.6(4)
C21 C22 C23 C28 -4.8(7)
C22 C23 C24 N6 2.7(5)
C28 C23 C24 N6 -180.0(4)
C22 C23 C24 C25 174.2(5)
C28 C23 C24 C25 -8.5(9)
N7 C26 C27 C28 -3.8(6)
C26 C27 C28 C29 2.6(6)
C26 C27 C28 C23 -173.8(4)
C24 C23 C28 C27 -52.6(7)
C22 C23 C28 C27 124.3(4)
C24 C23 C28 C29 131.0(5)
C22 C23 C28 C29 -52.1(6)
C27 C28 C29 C30 0.6(6)
C23 C28 C29 C30 177.1(4)
C28 C29 C30 N7 -2.6(6)
N8 C32 C33 C34 1.2(5)
C31 C32 C33 C34 -178.7(4)
N8 C32 C33 C38 176.4(4)
C31 C32 C33 C38 -3.5(7)
C32 C33 C34 N9 -2.3(4)
C38 C33 C34 N9 -177.6(4)
C32 C33 C34 C35 -176.2(4)
C38 C33 C34 C35 8.5(8)
N10 C36 C37 C38 -1.9(6)
C36 C37 C38 C39 1.3(6)
C36 C37 C38 C33 178.1(4)
C34 C33 C38 C39 26.9(6)
C32 C33 C38 C39 -147.6(4)
C34 C33 C38 C37 -149.9(4)
C32 C33 C38 C37 35.6(6)
C37 C38 C39 C40 -1.6(6)
C33 C38 C39 C40 -178.3(4)
C38 C39 C40 N10 2.5(6)
N11 C41 C42 C43 5.9(6)
C41 C42 C43 C44 -5.5(6)
C42 C43 C44 C45 3.5(5)
C43 C44 C45 N11 -1.7(5)
C43 C44 C45 C46 173.6(3)
N11 C45 C46 N12 0.8(5)
C44 C45 C46 N12 -174.8(3)
N11 C45 C46 C47 -179.9(4)
C44 C45 C46 C47 4.5(6)
N12 C46 C47 C48 5.1(7)
C45 C46 C47 C48 -174.1(4)
C46 C47 C48 C49 -1.9(7)
C47 C48 C49 C50 0.6(6)
C48 C49 C50 N12 -2.8(6)
N13 C51 C52 C53 4.6(5)
C51 C52 C53 C54 -5.0(6)
C52 C53 C54 C55 3.7(6)
C53 C54 C55 N13 -1.6(6)
C53 C54 C55 C56 -177.9(4)
C54 C55 C56 N14 176.1(3)
N13 C55 C56 N14 -0.6(5)
C54 C55 C56 C57 0.9(6)
N13 C55 C56 C57 -175.8(3)
N14 C56 C57 C58 4.9(6)
C55 C56 C57 C58 -179.9(4)
C56 C57 C58 C59 -9.3(6)
C57 C58 C59 C60 9.5(6)
C58 C59 C60 N14 -5.4(5)
N15 C62 C63 C64 1.4(4)
C61 C62 C63 C64 175.9(4)
N15 C62 C63 C68 -175.0(4)
C61 C62 C63 C68 -0.5(7)
C62 C63 C64 N16 0.5(4)
C68 C63 C64 N16 177.0(4)
C62 C63 C64 C65 176.2(4)
C68 C63 C64 C65 -7.4(7)
N17 C66 C67 C68 0.0(7)
C66 C67 C68 C69 1.6(6)
C66 C67 C68 C63 178.7(4)
C62 C63 C68 C67 -33.0(6)
C64 C63 C68 C67 151.2(4)
C62 C63 C68 C69 143.8(4)
C64 C63 C68 C69 -31.9(6)
C67 C68 C69 C70 -2.7(6)
C63 C68 C69 C70 -179.8(4)
C68 C69 C70 N17 2.1(6)
N18 C72 C73 C78 177.1(4)
C71 C72 C73 C78 4.2(6)
N18 C72 C73 C74 -4.0(4)
C71 C72 C73 C74 -176.9(4)
C78 C73 C74 N19 -176.7(4)
C72 C73 C74 N19 4.5(4)
C78 C73 C74 C75 -1.4(7)
C72 C73 C74 C75 179.7(4)
N20 C76 C77 C78 2.8(6)
C74 C73 C78 C77 -128.4(4)
C72 C73 C78 C77 50.2(6)
C74 C73 C78 C79 54.1(6)
C72 C73 C78 C79 -127.2(4)
C76 C77 C78 C73 -178.6(4)
C76 C77 C78 C79 -1.0(6)
C73 C78 C79 C80 177.0(4)
C77 C78 C79 C80 -0.6(6)
C78 C79 C80 N20 0.5(6)
C2 C1 N1 C5 4.6(6)
C2 C1 N1 Pd1 176.4(3)
C4 C5 N1 C1 -12.7(7)
C6 C5 N1 C1 -171.4(3)
C4 C5 N1 Pd1 174.7(4)
C6 C5 N1 Pd1 15.9(5)
C7 C6 N2 C10 -2.4(6)
C5 C6 N2 C10 -178.4(4)
C7 C6 N2 Pd1 178.6(3)
C5 C6 N2 Pd1 2.6(5)
C9 C10 N2 C6 -2.2(7)
C9 C10 N2 Pd1 176.8(3)
C12 C11 N3 C15 3.8(5)
C12 C11 N3 Pd2 176.8(3)
C14 C15 N3 C11 -5.0(5)
C16 C15 N3 C11 174.4(3)
C14 C15 N3 Pd2 -178.8(3)
C16 C15 N3 Pd2 0.7(4)
C19 C20 N4 C16 0.5(6)
C19 C20 N4 Pd2 -179.3(3)
C17 C16 N4 C20 -3.3(6)
C15 C16 N4 C20 -176.2(3)
C17 C16 N4 Pd2 176.5(3)
C15 C16 N4 Pd2 3.6(5)
C23 C22 N5 N6 -2.3(4)
C21 C22 N5 N6 -175.6(4)
C23 C22 N5 Pd1 -176.7(3)
C21 C22 N5 Pd1 10.0(7)
C23 C24 N6 N5 -4.2(5)
C25 C24 N6 N5 -177.5(3)
C23 C24 N6 Pd2 179.4(3)
C25 C24 N6 Pd2 6.0(6)
C22 N5 N6 C24 3.9(4)
Pd1 N5 N6 C24 179.6(3)
C22 N5 N6 Pd2 -178.7(3)
Pd1 N5 N6 Pd2 -2.9(3)
C29 C30 N7 C26 1.4(6)
C27 C26 N7 C30 1.8(6)
C33 C32 N8 N9 0.5(4)
C31 C32 N8 N9 -179.6(3)
C33 C32 N8 Pd1 175.0(3)
C31 C32 N8 Pd1 -5.1(6)
C32 N8 N9 C34 -1.9(4)
Pd1 N8 N9 C34 -177.7(2)
C32 N8 N9 Pd2 179.6(2)
Pd1 N8 N9 Pd2 3.9(3)
C33 C34 N9 N8 2.6(4)
C35 C34 N9 N8 178.0(3)
C33 C34 N9 Pd2 -179.5(3)
C35 C34 N9 Pd2 -4.1(6)
C37 C36 N10 C40 3.0(6)
C39 C40 N10 C36 -3.3(6)
C44 C45 N11 C41 1.9(6)
C46 C45 N11 C41 -173.6(3)
C44 C45 N11 Pd3 176.7(3)
C46 C45 N11 Pd3 1.2(4)
C42 C41 N11 C45 -4.0(6)
C42 C41 N11 Pd3 -178.0(3)
C49 C50 N12 C46 6.0(6)
C49 C50 N12 Pd3 179.7(3)
C47 C46 N12 C50 -7.1(6)
C45 C46 N12 C50 172.2(3)
C47 C46 N12 Pd3 178.3(3)
C45 C46 N12 Pd3 -2.4(4)
C54 C55 N13 C51 0.9(5)
C56 C55 N13 C51 177.7(3)
C54 C55 N13 Pd4 -179.3(3)
C56 C55 N13 Pd4 -2.5(4)
C52 C51 N13 C55 -2.5(5)
C52 C51 N13 Pd4 177.8(3)
C57 C56 N14 C60 -0.8(5)
C55 C56 N14 C60 -176.3(3)
C57 C56 N14 Pd4 178.8(3)
C55 C56 N14 Pd4 3.3(4)
C59 C60 N14 C56 1.4(5)
C59 C60 N14 Pd4 -178.2(3)
C63 C62 N15 N16 -2.8(4)
C61 C62 N15 N16 -178.1(3)
C63 C62 N15 Pd3 -177.7(3)
C61 C62 N15 Pd3 7.0(6)
C63 C64 N16 N15 -2.2(4)
C65 C64 N16 N15 -178.4(3)
C63 C64 N16 Pd4 -177.8(3)
C65 C64 N16 Pd4 6.0(5)
C62 N15 N16 C64 3.1(4)
Pd3 N15 N16 C64 179.5(2)
C62 N15 N16 Pd4 179.6(2)
Pd3 N15 N16 Pd4 -4.0(3)
C67 C66 N17 C70 -0.8(6)
C69 C70 N17 C66 -0.3(7)
C73 C72 N18 N19 2.2(4)
C71 C72 N18 N19 175.6(3)
C73 C72 N18 Pd3 175.2(3)
C71 C72 N18 Pd3 -11.4(5)
C73 C74 N19 N18 -3.4(5)
C75 C74 N19 N18 -178.9(4)
C73 C74 N19 Pd4 -178.2(3)
C75 C74 N19 Pd4 6.2(7)
C72 N18 N19 C74 0.7(4)
Pd3 N18 N19 C74 -173.7(3)
C72 N18 N19 Pd4 176.7(2)
Pd3 N18 N19 Pd4 2.3(3)
C77 C76 N20 C80 -2.9(6)
C79 C80 N20 C76 1.3(6)
C6 N2 Pd1 N1 5.0(3)
C10 N2 Pd1 N1 -173.9(4)
C6 N2 Pd1 N8 -179.6(3)
C10 N2 Pd1 N8 1.5(4)
C6 N2 Pd1 Pd2 115.8(3)
C10 N2 Pd1 Pd2 -63.2(4)
C1 N1 Pd1 N2 176.0(4)
C5 N1 Pd1 N2 -12.2(3)
C1 N1 Pd1 N5 -1.3(4)
C5 N1 Pd1 N5 170.5(3)
C1 N1 Pd1 Pd2 64.0(4)
C5 N1 Pd1 Pd2 -124.2(3)
C22 N5 Pd1 N1 -71.8(4)
N6 N5 Pd1 N1 114.2(3)
C22 N5 Pd1 N8 112.9(4)
N6 N5 Pd1 N8 -61.1(3)
C22 N5 Pd1 Pd2 176.0(4)
N6 N5 Pd1 Pd2 1.9(2)
C32 N8 Pd1 N2 69.9(4)
N9 N8 Pd1 N2 -116.0(2)
C32 N8 Pd1 N5 -113.1(4)
N9 N8 Pd1 N5 61.1(2)
C32 N8 Pd1 Pd2 -176.7(4)
N9 N8 Pd1 Pd2 -2.52(19)
C11 N3 Pd2 N6 4.2(3)
C15 N3 Pd2 N6 177.5(2)
C11 N3 Pd2 N4 -172.3(3)
C15 N3 Pd2 N4 0.9(2)
C11 N3 Pd2 Pd1 -62.0(3)
C15 N3 Pd2 Pd1 111.2(2)
N8 N9 Pd2 N6 -67.5(2)
C34 N9 Pd2 N6 114.6(4)
N8 N9 Pd2 N4 108.9(2)
C34 N9 Pd2 N4 -68.9(4)
N8 N9 Pd2 Pd1 -2.51(19)
C34 N9 Pd2 Pd1 179.7(4)
C24 N6 Pd2 N3 69.1(4)
N5 N6 Pd2 N3 -107.2(3)
C24 N6 Pd2 N9 -116.4(4)
N5 N6 Pd2 N9 67.3(3)
C24 N6 Pd2 Pd1 178.1(5)
N5 N6 Pd2 Pd1 1.9(2)
C20 N4 Pd2 N3 177.3(3)
C16 N4 Pd2 N3 -2.5(3)
C20 N4 Pd2 N9 2.6(3)
C16 N4 Pd2 N9 -177.2(3)
C20 N4 Pd2 Pd1 68.6(3)
C16 N4 Pd2 Pd1 -111.2(3)
N2 Pd1 Pd2 N3 -88.03(15)
N1 Pd1 Pd2 N3 1.40(14)
N5 Pd1 Pd2 N3 87.58(15)
N8 Pd1 Pd2 N3 -173.49(13)
N2 Pd1 Pd2 N9 87.19(15)
N1 Pd1 Pd2 N9 176.62(14)
N5 Pd1 Pd2 N9 -97.20(15)
N8 Pd1 Pd2 N9 1.73(13)
N2 Pd1 Pd2 N6 -176.92(15)
N1 Pd1 Pd2 N6 -87.49(14)
N5 Pd1 Pd2 N6 -1.31(14)
N8 Pd1 Pd2 N6 97.62(13)
N2 Pd1 Pd2 N4 0.68(15)
N1 Pd1 Pd2 N4 90.10(14)
N5 Pd1 Pd2 N4 176.28(14)
N8 Pd1 Pd2 N4 -84.79(13)
N19 N18 Pd3 N15 62.0(3)
C72 N18 Pd3 N15 -110.5(3)
N19 N18 Pd3 N12 -115.9(3)
C72 N18 Pd3 N12 71.6(3)
N19 N18 Pd3 Pd4 -1.5(2)
C72 N18 Pd3 Pd4 -174.0(4)
C62 N15 Pd3 N18 114.7(4)
N16 N15 Pd3 N18 -60.0(2)
C62 N15 Pd3 N11 -68.3(4)
N16 N15 Pd3 N11 117.0(2)
C62 N15 Pd3 Pd4 177.3(4)
N16 N15 Pd3 Pd4 2.58(19)
C50 N12 Pd3 N18 5.5(4)
C46 N12 Pd3 N18 179.5(3)
C50 N12 Pd3 N11 -171.6(4)
C46 N12 Pd3 N11 2.3(3)
C50 N12 Pd3 Pd4 -58.4(4)
C46 N12 Pd3 Pd4 115.6(2)
C45 N11 Pd3 N15 -179.9(3)
C41 N11 Pd3 N15 -5.6(3)
C45 N11 Pd3 N12 -1.9(3)
C41 N11 Pd3 N12 172.5(3)
C45 N11 Pd3 Pd4 -114.9(2)
C41 N11 Pd3 Pd4 59.5(3)
C55 N13 Pd4 N16 177.8(3)
C51 N13 Pd4 N16 -2.5(3)
C55 N13 Pd4 N14 3.3(3)
C51 N13 Pd4 N14 -176.9(3)
C55 N13 Pd4 Pd3 112.4(2)
C51 N13 Pd4 Pd3 -67.9(3)
C64 N16 Pd4 N13 66.1(3)
N15 N16 Pd4 N13 -109.3(2)
C64 N16 Pd4 N19 -117.5(3)
N15 N16 Pd4 N19 67.1(2)
C64 N16 Pd4 Pd3 178.1(4)
N15 N16 Pd4 Pd3 2.7(2)
C74 N19 Pd4 N16 109.3(4)
N18 N19 Pd4 N16 -65.6(2)
C74 N19 Pd4 N14 -76.4(4)
N18 N19 Pd4 N14 108.8(3)
C74 N19 Pd4 Pd3 173.4(4)
N18 N19 Pd4 Pd3 -1.5(2)
C56 N14 Pd4 N13 -3.5(3)
C56 N14 Pd4 N19 179.8(3)
C60 N14 Pd4 N19 -0.6(3)
C56 N14 Pd4 Pd3 -114.2(3)
C60 N14 Pd4 Pd3 65.4(3)
N18 Pd3 Pd4 N13 -174.88(14)
N15 Pd3 Pd4 N13 85.32(14)
N12 Pd3 Pd4 N13 -91.15(14)
N11 Pd3 Pd4 N13 0.97(14)
N18 Pd3 Pd4 N16 97.99(14)
N15 Pd3 Pd4 N16 -1.81(13)
N12 Pd3 Pd4 N16 -178.28(14)
N11 Pd3 Pd4 N16 -86.16(14)
N18 Pd3 Pd4 N19 1.01(14)
N15 Pd3 Pd4 N19 -98.80(14)
N12 Pd3 Pd4 N19 84.73(14)
N11 Pd3 Pd4 N19 176.86(14)
N18 Pd3 Pd4 N14 -87.42(14)
N15 Pd3 Pd4 N14 172.78(14)
N12 Pd3 Pd4 N14 -3.69(14)
N11 Pd3 Pd4 N14 88.43(14)
